data_4113731
loop_
_publ_author_name
'Mark Stradiotto'
'Judy Cipot'
'Robert McDonald'

_publ_contact_author
; 
      Mark Stradiotto
    Assistant Professor
    Dalhousie University
    Department of Chemistry
    Halifax, Nova Scotia
    Canada
    B3H 4J3
;
_publ_contact_author_email mark.stradiotto@dal.ca
_publ_contact_author_fax '902 494 1310'
_publ_contact_author_phone '902 494 7190'
_publ_section_title
;
 A Catalytically Active, Charge-Neutral Rh(I) Zwitterion Featuring a
 P,N-Substituted "Naked" Indenide Ligand
;
_journal_name_full 'Journal of the American Chemical Society'
_journal_page_first 5618
_journal_page_last 5619
_journal_paper_doi 10.1021/ja034543v
_journal_volume 125
_journal_year 2003
_chemical_formula_sum 'C25 H37 N P Rh'
_chemical_formula_weight 485.44
_space_group_IT_number 14
_symmetry_cell_setting monoclinic
_symmetry_space_group_name_Hall '-P 2yn'
_symmetry_space_group_name_H-M 'P 1 21/n 1'
_atom_sites_solution_hydrogens geom
_atom_sites_solution_primary direct
_atom_sites_solution_secondary difmap
_audit_creation_method SHELXL-97
_cell_angle_alpha 90.00
_cell_angle_beta 109.3921(10)
_cell_angle_gamma 90.00
_cell_formula_units_Z 4
_cell_length_a 9.7054(6)
_cell_length_b 16.9850(10)
_cell_length_c 14.5743(9)
_cell_measurement_reflns_used 7769
_cell_measurement_temperature 193(2)
_cell_measurement_theta_max 26.372
_cell_measurement_theta_min 2.226
_cell_volume 2266.2(2)
_computing_cell_refinement 'Bruker SAINT (Bruker, 1997)'
_computing_data_collection 'Bruker SMART (Bruker, 1997)'
_computing_data_reduction 'Bruker SAINT (Bruker, 1997)'
_computing_molecular_graphics 'Bruker SHELXTL (Bruker, 1997)'
_computing_publication_material 'Bruker SHELXTL (Bruker, 1997)'
_computing_structure_refinement 'SHELXL-97 (Sheldrick, 1997)'
_computing_structure_solution 'DIRDIF-96 (Beurskens et al., 1996)'
_diffrn_ambient_temperature 193(2)
_diffrn_detector_area_resol_mean 8.192
_diffrn_measured_fraction_theta_full 0.997
_diffrn_measured_fraction_theta_max 0.997
_diffrn_measurement_device_type 'Bruker PLATFORM diffractometer/SMART 1000 CCD area detector'
_diffrn_measurement_method '\w scans'
_diffrn_radiation_monochromator graphite
_diffrn_radiation_source 'fine-focus sealed tube'
_diffrn_radiation_type MoK\a
_diffrn_radiation_wavelength 0.71073
_diffrn_reflns_av_R_equivalents 0.0321
_diffrn_reflns_av_sigmaI/netI 0.0349
_diffrn_reflns_limit_h_max 12
_diffrn_reflns_limit_h_min -12
_diffrn_reflns_limit_k_max 17
_diffrn_reflns_limit_k_min -21
_diffrn_reflns_limit_l_max 18
_diffrn_reflns_limit_l_min -17
_diffrn_reflns_number 12397
_diffrn_reflns_theta_full 26.38
_diffrn_reflns_theta_max 26.38
_diffrn_reflns_theta_min 1.91
_diffrn_standards_decay_% 0
_diffrn_standards_interval_time 0
_diffrn_standards_number 0
_exptl_absorpt_coefficient_mu 0.835
_exptl_absorpt_correction_T_max 0.9212
_exptl_absorpt_correction_T_min 0.7998
_exptl_absorpt_correction_type multi-scan
_exptl_absorpt_process_details 'SADABS (Sheldrick, 1996)'
_exptl_crystal_colour orange
_exptl_crystal_density_diffrn 1.423
_exptl_crystal_description prism
_exptl_crystal_F_000 1016
_exptl_crystal_size_max 0.28
_exptl_crystal_size_mid 0.25
_exptl_crystal_size_min 0.10
_refine_diff_density_max 1.335
_refine_diff_density_min -0.694
_refine_diff_density_rms 0.092
_refine_ls_extinction_method none
_refine_ls_goodness_of_fit_ref 1.083
_refine_ls_hydrogen_treatment constr
_refine_ls_matrix_type full
_refine_ls_number_parameters 253
_refine_ls_number_reflns 4611
_refine_ls_number_restraints 0
_refine_ls_restrained_S_all 1.083
_refine_ls_R_factor_all 0.0396
_refine_ls_R_factor_gt 0.0329
_refine_ls_shift/su_max 0.000
_refine_ls_shift/su_mean 0.000
_refine_ls_structure_factor_coef Fsqd
_refine_ls_weighting_details 'calc w=1/[\s^2^(Fo^2^)+(0.0490P)^2^+0.6188P] where P=(Fo^2^+2Fc^2^)/3'
_refine_ls_weighting_scheme calc
_refine_ls_wR_factor_gt 0.0825
_refine_ls_wR_factor_ref 0.0861
_reflns_number_gt 4033
_reflns_number_total 4611
_reflns_threshold_expression I>2\s(I)
_cod_data_source_file ja034543vsi20030327_080604_3.cif
_cod_data_source_block Compound4
_cod_original_sg_symbol_H-M 'P 21/n'
_cod_database_code 4113731

loop_
_symmetry_equiv_pos_as_xyz
'x, y, z'
'-x+1/2, y+1/2, -z+1/2'
'-x, -y, -z'
'x-1/2, -y-1/2, z-1/2'

loop_
_atom_site_label
_atom_site_type_symbol
_atom_site_fract_x
_atom_site_fract_y
_atom_site_fract_z
_atom_site_U_iso_or_equiv
_atom_site_adp_type
_atom_site_occupancy
_atom_site_symmetry_multiplicity
_atom_site_calc_flag
_atom_site_refinement_flags
Rh Rh 0.192669(19) 0.020875(11) 0.306152(13) 0.01967(8) Uani 1 1 d .
P P 0.29903(6) 0.05238(4) 0.19014(4) 0.01894(14) Uani 1 1 d .
N N 0.3250(2) 0.12245(12) 0.38778(15) 0.0239(5) Uani 1 1 d .
C1 C 0.5686(3) 0.18505(16) 0.3938(2) 0.0277(6) Uani 1 1 d .
H1 H 0.6001 0.2042 0.4587 0.033 Uiso 1 1 calc R
C2 C 0.4427(3) 0.14241(14) 0.34827(19) 0.0222(5) Uani 1 1 d .
C3 C 0.4286(3) 0.12370(14) 0.25071(18) 0.0207(5) Uani 1 1 d .
C3A C 0.5565(3) 0.15649(14) 0.23502(19) 0.0226(5) Uani 1 1 d .
C4 C 0.6058(3) 0.15837(15) 0.1541(2) 0.0281(6) Uani 1 1 d .
H4 H 0.5510 0.1332 0.0951 0.034 Uiso 1 1 calc R
C5 C 0.7348(3) 0.19723(16) 0.1616(2) 0.0338(7) Uani 1 1 d .
H5 H 0.7672 0.1990 0.1068 0.041 Uiso 1 1 calc R
C6 C 0.8181(3) 0.23382(16) 0.2482(2) 0.0355(7) Uani 1 1 d .
H6 H 0.9064 0.2597 0.2515 0.043 Uiso 1 1 calc R
C7 C 0.7737(3) 0.23284(16) 0.3291(2) 0.0336(6) Uani 1 1 d .
H7 H 0.8314 0.2577 0.3876 0.040 Uiso 1 1 calc R
C7A C 0.6419(3) 0.19470(15) 0.3241(2) 0.0254(6) Uani 1 1 d .
C11 C 0.1405(3) -0.03978(18) 0.4299(2) 0.0327(6) Uani 1 1 d .
H11 H 0.2157 -0.0319 0.4955 0.039 Uiso 1 1 calc R
C12 C 0.0474(3) 0.02277(16) 0.3975(2) 0.0301(6) Uani 1 1 d .
H12 H 0.0655 0.0679 0.4441 0.036 Uiso 1 1 calc R
C13 C -0.1080(3) 0.01719(17) 0.3285(2) 0.0340(7) Uani 1 1 d .
H13A H -0.1432 0.0709 0.3061 0.041 Uiso 1 1 calc R
H13B H -0.1704 -0.0039 0.3644 0.041 Uiso 1 1 calc R
C14 C -0.1270(3) -0.03449(17) 0.2395(2) 0.0319(6) Uani 1 1 d .
H14A H -0.2101 -0.0143 0.1846 0.038 Uiso 1 1 calc R
H14B H -0.1515 -0.0886 0.2539 0.038 Uiso 1 1 calc R
C15 C 0.0090(3) -0.03753(16) 0.2084(2) 0.0276(6) Uani 1 1 d .
H15 H -0.0108 -0.0226 0.1388 0.033 Uiso 1 1 calc R
C16 C 0.1233(3) -0.09121(15) 0.2432(2) 0.0316(6) Uani 1 1 d .
H16 H 0.1686 -0.1064 0.1934 0.038 Uiso 1 1 calc R
C17 C 0.1400(4) -0.15355(17) 0.3199(3) 0.0441(8) Uani 1 1 d .
H17A H 0.2431 -0.1711 0.3444 0.053 Uiso 1 1 calc R
H17B H 0.0791 -0.1996 0.2900 0.053 Uiso 1 1 calc R
C18 C 0.0960(3) -0.12472(18) 0.4053(2) 0.0408(7) Uani 1 1 d .
H18A H -0.0111 -0.1296 0.3888 0.049 Uiso 1 1 calc R
H18B H 0.1431 -0.1582 0.4628 0.049 Uiso 1 1 calc R
C21 C 0.4096(3) -0.02295(15) 0.1529(2) 0.0290(6) Uani 1 1 d .
H21 H 0.4802 0.0068 0.1292 0.035 Uiso 1 1 calc R
C22 C 0.5011(3) -0.06731(18) 0.2436(3) 0.0412(7) Uani 1 1 d .
H22A H 0.5497 -0.0296 0.2950 0.049 Uiso 1 1 calc R
H22B H 0.5748 -0.0991 0.2282 0.049 Uiso 1 1 calc R
H22C H 0.4376 -0.1018 0.2659 0.049 Uiso 1 1 calc R
C23 C 0.3276(4) -0.07906(18) 0.0703(3) 0.0462(8) Uani 1 1 d .
H23A H 0.2678 -0.0484 0.0143 0.055 Uiso 1 1 calc R
H23B H 0.2646 -0.1138 0.0926 0.055 Uiso 1 1 calc R
H23C H 0.3982 -0.1108 0.0514 0.055 Uiso 1 1 calc R
C24 C 0.1698(3) 0.09022(15) 0.07394(19) 0.0260(5) Uani 1 1 d .
H24 H 0.1084 0.0450 0.0394 0.031 Uiso 1 1 calc R
C25 C 0.0677(3) 0.15120(17) 0.0944(2) 0.0353(7) Uani 1 1 d .
H25A H 0.0193 0.1282 0.1374 0.042 Uiso 1 1 calc R
H25B H -0.0061 0.1671 0.0331 0.042 Uiso 1 1 calc R
H25C H 0.1244 0.1973 0.1260 0.042 Uiso 1 1 calc R
C26 C 0.2447(3) 0.12535(18) 0.0052(2) 0.0330(6) Uani 1 1 d .
H26A H 0.3087 0.0857 -0.0084 0.040 Uiso 1 1 calc R
H26B H 0.3028 0.1713 0.0361 0.040 Uiso 1 1 calc R
H26C H 0.1703 0.1414 -0.0558 0.040 Uiso 1 1 calc R
C27 C 0.2262(3) 0.19257(16) 0.3711(2) 0.0311(6) Uani 1 1 d .
H27A H 0.1473 0.1821 0.3975 0.037 Uiso 1 1 calc R
H27B H 0.1844 0.2030 0.3012 0.037 Uiso 1 1 calc R
H27C H 0.2822 0.2386 0.4038 0.037 Uiso 1 1 calc R
C28 C 0.3878(3) 0.10933(18) 0.4948(2) 0.0332(6) Uani 1 1 d .
H28A H 0.3090 0.0970 0.5206 0.040 Uiso 1 1 calc R
H28B H 0.4387 0.1570 0.5262 0.040 Uiso 1 1 calc R
H28C H 0.4569 0.0653 0.5078 0.040 Uiso 1 1 calc R

loop_
_atom_site_aniso_label
_atom_site_aniso_U_11
_atom_site_aniso_U_22
_atom_site_aniso_U_33
_atom_site_aniso_U_23
_atom_site_aniso_U_13
_atom_site_aniso_U_12
Rh 0.02071(12) 0.02281(13) 0.01898(12) -0.00105(7) 0.01128(8) -0.00319(7)
P 0.0201(3) 0.0212(3) 0.0184(3) -0.0016(2) 0.0103(3) -0.0024(2)
N 0.0248(11) 0.0290(11) 0.0216(11) -0.0034(9) 0.0128(9) -0.0024(9)
C1 0.0240(13) 0.0332(14) 0.0273(14) -0.0098(11) 0.0102(11) -0.0041(11)
C2 0.0215(12) 0.0225(12) 0.0252(13) -0.0011(10) 0.0110(10) 0.0004(9)
C3 0.0193(11) 0.0233(12) 0.0221(13) -0.0017(10) 0.0102(10) -0.0020(9)
C3A 0.0214(12) 0.0198(12) 0.0292(14) 0.0006(10) 0.0120(10) 0.0007(9)
C4 0.0260(13) 0.0309(14) 0.0320(15) 0.0006(11) 0.0160(11) -0.0016(11)
C5 0.0312(15) 0.0334(14) 0.0463(19) 0.0030(13) 0.0256(14) 0.0004(12)
C6 0.0262(14) 0.0297(14) 0.058(2) -0.0043(14) 0.0244(14) -0.0044(11)
C7 0.0244(13) 0.0282(14) 0.0491(19) -0.0119(13) 0.0135(13) -0.0053(11)
C7A 0.0211(12) 0.0222(12) 0.0349(16) -0.0049(11) 0.0118(11) -0.0008(10)
C11 0.0325(15) 0.0500(17) 0.0194(14) 0.0069(12) 0.0139(12) -0.0073(13)
C12 0.0319(15) 0.0434(17) 0.0233(14) -0.0053(12) 0.0201(12) -0.0056(12)
C13 0.0263(14) 0.0452(18) 0.0356(17) -0.0016(13) 0.0169(13) -0.0013(12)
C14 0.0249(13) 0.0431(16) 0.0304(15) -0.0006(12) 0.0129(12) -0.0041(11)
C15 0.0291(14) 0.0351(14) 0.0222(14) -0.0061(11) 0.0134(11) -0.0124(11)
C16 0.0335(14) 0.0278(14) 0.0410(17) -0.0098(12) 0.0224(13) -0.0110(11)
C17 0.0420(17) 0.0279(15) 0.068(2) 0.0042(15) 0.0265(17) -0.0032(13)
C18 0.0352(16) 0.0422(17) 0.0454(19) 0.0183(14) 0.0137(14) -0.0054(13)
C21 0.0337(15) 0.0251(14) 0.0392(17) -0.0050(11) 0.0267(13) -0.0015(10)
C22 0.0340(15) 0.0351(16) 0.062(2) 0.0080(15) 0.0255(15) 0.0106(12)
C23 0.071(2) 0.0334(16) 0.050(2) -0.0173(14) 0.0404(18) -0.0111(15)
C24 0.0255(13) 0.0319(14) 0.0204(13) 0.0000(11) 0.0072(10) -0.0059(10)
C25 0.0266(14) 0.0421(17) 0.0368(17) 0.0131(13) 0.0099(12) 0.0074(12)
C26 0.0362(15) 0.0409(16) 0.0244(15) 0.0052(12) 0.0132(12) -0.0056(12)
C27 0.0295(14) 0.0300(14) 0.0400(17) -0.0054(12) 0.0199(13) 0.0021(11)
C28 0.0371(15) 0.0439(17) 0.0214(14) -0.0044(12) 0.0134(12) -0.0074(12)

loop_
_atom_type_symbol
_atom_type_description
_atom_type_scat_dispersion_real
_atom_type_scat_dispersion_imag
_atom_type_scat_source
C C 0.0033 0.0016 'International Tables Vol C Tables 4.2.6.8 and 6.1.1.4'
H H 0.0000 0.0000 'International Tables Vol C Tables 4.2.6.8 and 6.1.1.4'
N N 0.0061 0.0033 'International Tables Vol C Tables 4.2.6.8 and 6.1.1.4'
P P 0.1023 0.0942 'International Tables Vol C Tables 4.2.6.8 and 6.1.1.4'
Rh Rh -1.1178 0.9187 'International Tables Vol C Tables 4.2.6.8 and 6.1.1.4'

loop_
_geom_angle_atom_site_label_1
_geom_angle_atom_site_label_2
_geom_angle_atom_site_label_3
_geom_angle
C15 Rh C16 38.36(11)
C15 Rh C12 81.46(10)
C16 Rh C12 95.60(10)
C15 Rh N 157.11(10)
C16 Rh N 164.31(10)
C12 Rh N 92.08(9)
C15 Rh C11 87.84(10)
C16 Rh C11 79.29(11)
C12 Rh C11 35.42(10)
N Rh C11 99.60(9)
C15 Rh P 95.53(7)
C16 Rh P 92.65(7)
C12 Rh P 162.18(8)
N Rh P 83.92(5)
C11 Rh P 162.40(8)
C3 P C24 111.94(12)
C3 P C21 103.53(12)
C24 P C21 104.60(13)
C3 P Rh 102.15(8)
C24 P Rh 114.58(8)
C21 P Rh 119.57(9)
C2 N C28 109.96(19)
C2 N C27 106.87(19)
C28 N C27 107.8(2)
C2 N Rh 110.49(15)
C28 N Rh 113.78(16)
C27 N Rh 107.63(15)
C2 C1 C7A 106.7(2)
C1 C2 C3 111.9(2)
C1 C2 N 127.3(2)
C3 C2 N 120.6(2)
C2 C3 C3A 105.7(2)
C2 C3 P 118.16(17)
C3A C3 P 133.99(19)
C4 C3A C7A 119.3(2)
C4 C3A C3 133.4(2)
C7A C3A C3 107.3(2)
C5 C4 C3A 119.5(3)
C4 C5 C6 121.2(3)
C7 C6 C5 120.9(2)
C6 C7 C7A 119.6(3)
C7 C7A C1 132.2(3)
C7 C7A C3A 119.5(2)
C1 C7A C3A 108.4(2)
C12 C11 C18 123.5(3)
C12 C11 Rh 70.81(15)
C18 C11 Rh 111.39(19)
C11 C12 C13 125.3(3)
C11 C12 Rh 73.77(15)
C13 C12 Rh 106.83(18)
C12 C13 C14 114.4(2)
C13 C14 C15 113.5(2)
C16 C15 C14 125.0(2)
C16 C15 Rh 70.84(15)
C14 C15 Rh 113.54(18)
C15 C16 C17 127.3(2)
C15 C16 Rh 70.80(15)
C17 C16 Rh 111.6(2)
C16 C17 C18 112.9(2)
C11 C18 C17 111.4(2)
C22 C21 C23 112.0(3)
C22 C21 P 108.20(19)
C23 C21 P 117.1(2)
C25 C24 C26 109.9(2)
C25 C24 P 109.98(18)
C26 C24 P 113.93(18)

loop_
_geom_bond_atom_site_label_1
_geom_bond_atom_site_label_2
_geom_bond_distance
Rh C15 2.123(3)
Rh C16 2.123(3)
Rh C12 2.238(2)
Rh N 2.242(2)
Rh C11 2.275(2)
Rh P 2.3173(6)
P C3 1.758(2)
P C24 1.856(3)
P C21 1.863(3)
N C2 1.479(3)
N C28 1.490(3)
N C27 1.497(3)
C1 C2 1.386(3)
C1 C7A 1.430(4)
C2 C3 1.419(3)
C3 C3A 1.446(3)
C3A C4 1.412(3)
C3A C7A 1.442(4)
C4 C5 1.387(4)
C5 C6 1.398(4)
C6 C7 1.383(4)
C7 C7A 1.414(4)
C11 C12 1.373(4)
C11 C18 1.514(4)
C12 C13 1.513(4)
C13 C14 1.526(4)
C14 C15 1.532(3)
C15 C16 1.395(4)
C16 C17 1.509(4)
C17 C18 1.524(5)
C21 C22 1.525(4)
C21 C23 1.534(4)
C24 C25 1.530(4)
C24 C26 1.540(3)

loop_
_geom_torsion_atom_site_label_1
_geom_torsion_atom_site_label_2
_geom_torsion_atom_site_label_3
_geom_torsion_atom_site_label_4
_geom_torsion
C15 Rh P C3 165.05(11)
C16 Rh P C3 -156.60(12)
C12 Rh P C3 85.8(3)
N Rh P C3 8.05(10)
C11 Rh P C3 -94.6(3)
C15 Rh P C24 43.79(12)
C16 Rh P C24 82.15(12)
C12 Rh P C24 -35.4(3)
N Rh P C24 -113.21(11)
C11 Rh P C24 144.2(3)
C15 Rh P C21 -81.54(13)
C16 Rh P C21 -43.18(14)
C12 Rh P C21 -160.8(3)
N Rh P C21 121.47(12)
C11 Rh P C21 18.8(3)
C15 Rh N C2 -107.3(2)
C16 Rh N C2 60.6(4)
C12 Rh N C2 179.95(17)
C11 Rh N C2 145.13(16)
P Rh N C2 -17.46(15)
C15 Rh N C28 128.5(2)
C16 Rh N C28 -63.7(4)
C12 Rh N C28 55.70(18)
C11 Rh N C28 20.88(18)
P Rh N C28 -141.71(16)
C15 Rh N C27 9.1(3)
C16 Rh N C27 176.9(3)
C12 Rh N C27 -63.69(17)
C11 Rh N C27 -98.52(17)
P Rh N C27 98.90(15)
C7A C1 C2 C3 -0.4(3)
C7A C1 C2 N -175.1(2)
C28 N C2 C1 -34.2(3)
C27 N C2 C1 82.6(3)
Rh N C2 C1 -160.6(2)
C28 N C2 C3 151.5(2)
C27 N C2 C3 -91.7(3)
Rh N C2 C3 25.1(3)
C1 C2 C3 C3A 0.7(3)
N C2 C3 C3A 175.8(2)
C1 C2 C3 P 166.31(18)
N C2 C3 P -18.6(3)
C24 P C3 C2 125.2(2)
C21 P C3 C2 -122.7(2)
Rh P C3 C2 2.1(2)
C24 P C3 C3A -74.2(3)
C21 P C3 C3A 37.9(3)
Rh P C3 C3A 162.7(2)
C2 C3 C3A C4 -179.5(3)
P C3 C3A C4 18.2(4)
C2 C3 C3A C7A -0.7(3)
P C3 C3A C7A -163.0(2)
C7A C3A C4 C5 -0.4(4)
C3 C3A C4 C5 178.3(3)
C3A C4 C5 C6 0.8(4)
C4 C5 C6 C7 -0.4(4)
C5 C6 C7 C7A -0.3(4)
C6 C7 C7A C1 -179.1(3)
C6 C7 C7A C3A 0.7(4)
C2 C1 C7A C7 179.8(3)
C2 C1 C7A C3A -0.1(3)
C4 C3A C7A C7 -0.4(4)
C3 C3A C7A C7 -179.4(2)
C4 C3A C7A C1 179.5(2)
C3 C3A C7A C1 0.5(3)
C15 Rh C11 C12 -78.25(18)
C16 Rh C11 C12 -115.93(19)
N Rh C11 C12 79.97(18)
P Rh C11 C12 -179.79(19)
C15 Rh C11 C18 41.2(2)
C16 Rh C11 C18 3.5(2)
C12 Rh C11 C18 119.4(3)
N Rh C11 C18 -160.60(19)
P Rh C11 C18 -60.4(4)
C18 C11 C12 C13 -4.0(4)
Rh C11 C12 C13 99.4(3)
C18 C11 C12 Rh -103.5(3)
C15 Rh C12 C11 98.37(19)
C16 Rh C12 C11 62.61(19)
N Rh C12 C11 -103.69(18)
P Rh C12 C11 179.79(19)
C15 Rh C12 C13 -24.34(19)
C16 Rh C12 C13 -60.1(2)
N Rh C12 C13 133.59(19)
C11 Rh C12 C13 -122.7(3)
P Rh C12 C13 57.1(3)
C11 C12 C13 C14 -46.5(4)
Rh C12 C13 C14 35.3(3)
C12 C13 C14 C15 -28.7(4)
C13 C14 C15 C16 88.6(3)
C13 C14 C15 Rh 6.2(3)
C12 Rh C15 C16 -110.42(17)
N Rh C15 C16 174.73(19)
C11 Rh C15 C16 -75.40(17)
P Rh C15 C16 87.28(15)
C16 Rh C15 C14 120.7(3)
C12 Rh C15 C14 10.3(2)
N Rh C15 C14 -64.6(3)
C11 Rh C15 C14 45.3(2)
P Rh C15 C14 -152.03(19)
C14 C15 C16 C17 -2.8(4)
Rh C15 C16 C17 103.0(3)
C14 C15 C16 Rh -105.8(3)
C12 Rh C16 C15 68.63(17)
N Rh C16 C15 -172.4(3)
C11 Rh C16 C15 100.21(16)
P Rh C16 C15 -95.56(14)
C15 Rh C16 C17 -123.5(3)
C12 Rh C16 C17 -54.9(2)
N Rh C16 C17 64.1(4)
C11 Rh C16 C17 -23.28(19)
P Rh C16 C17 140.95(19)
C15 C16 C17 C18 -41.1(4)
Rh C16 C17 C18 40.7(3)
C12 C11 C18 C17 97.2(3)
Rh C11 C18 C17 16.7(3)
C16 C17 C18 C11 -37.3(4)
C3 P C21 C22 72.3(2)
C24 P C21 C22 -170.37(18)
Rh P C21 C22 -40.4(2)
C3 P C21 C23 -160.1(2)
C24 P C21 C23 -42.7(2)
Rh P C21 C23 87.3(2)
C3 P C24 C25 -70.6(2)
C21 P C24 C25 178.00(18)
Rh P C24 C25 45.2(2)
C3 P C24 C26 53.4(2)
C21 P C24 C26 -58.1(2)
Rh P C24 C26 169.10(17)
